data_4500876
loop_
_publ_author_name
'Fu, Ying'
'Su, Jie'
'Zou, Zhibo'
'Yang, Sihai'
'Li, Guobao'
'Liao, Fuhui'
'Lin, Jianhua'

_publ_section_title
;
 Syntheses, Structures, and Gas Adsorption Properties of Two Novel
 Cadmium--Sodium Organic Frameworks with 1,3,5-Benzenetricarboxylate
 Ligands
;
_journal_issue 8
_journal_name_full 'Crystal Growth &amp; Design'
_journal_page_first 3529
_journal_paper_doi 10.1021/cg200443p
_journal_volume 11
_journal_year 2011
_chemical_formula_sum 'C9 H9.5 Cd0.75 Na1.5 O9.25'
_chemical_formula_weight 384.45
_chemical_name_systematic
;
 ?
;
_space_group_IT_number 86
_symmetry_cell_setting tetragonal
_symmetry_space_group_name_Hall '-P 4bc'
_symmetry_space_group_name_H-M 'P 42/n :2'
_atom_sites_solution_hydrogens geom
_atom_sites_solution_primary direct
_atom_sites_solution_secondary difmap
_audit_creation_method SHELXL-97
_cell_angle_alpha 90.00
_cell_angle_beta 90.00
_cell_angle_gamma 90.00
_cell_formula_units_Z 8
_cell_length_a 13.8730(14)
_cell_length_b 13.8730(14)
_cell_length_c 13.812(3)
_cell_measurement_reflns_used 5682
_cell_measurement_temperature 298(2)
_cell_measurement_theta_max 25.5
_cell_measurement_theta_min 2
_cell_volume 2658.3(7)
_computing_cell_refinement 'CrystalClear (Rigaku Corp., 2000)'
_computing_data_collection 'CrystalClear (Rigaku Corp., 2000)'
_computing_data_reduction 'CrystalClear (Rigaku Corp., 2000)'
_computing_molecular_graphics 'SHELXL-97 (Sheldrick, 1997)'
_computing_publication_material 'SHELXL-97 (Sheldrick, 1997)'
_computing_structure_refinement 'SHELXL-97 (Sheldrick, 1997)'
_computing_structure_solution 'SHELXL-97 (Sheldrick, 1997)'
_diffrn_ambient_temperature 298(2)
_diffrn_measured_fraction_theta_full 0.999
_diffrn_measured_fraction_theta_max 0.995
_diffrn_measurement_device_type 'CCD area detector'
_diffrn_measurement_method 'phi and omega scans'
_diffrn_radiation_monochromator graphite
_diffrn_radiation_source 'fine-focus sealed tube'
_diffrn_radiation_type MoK\a
_diffrn_radiation_wavelength 0.71073
_diffrn_reflns_av_R_equivalents 0.0427
_diffrn_reflns_av_sigmaI/netI 0.0231
_diffrn_reflns_limit_h_max 14
_diffrn_reflns_limit_h_min -16
_diffrn_reflns_limit_k_max 16
_diffrn_reflns_limit_k_min -16
_diffrn_reflns_limit_l_max 16
_diffrn_reflns_limit_l_min -16
_diffrn_reflns_number 17046
_diffrn_reflns_theta_full 25.00
_diffrn_reflns_theta_max 25.11
_diffrn_reflns_theta_min 1.47
_exptl_absorpt_coefficient_mu 1.345
_exptl_absorpt_correction_T_max 0.6152
_exptl_absorpt_correction_T_min 0.5528
_exptl_absorpt_correction_type multi-scan
_exptl_crystal_colour colorless
_exptl_crystal_density_diffrn 1.921
_exptl_crystal_density_method 'not measured'
_exptl_crystal_description sphere
_exptl_crystal_F_000 1520
_exptl_crystal_size_max 0.50
_exptl_crystal_size_mid 0.40
_exptl_crystal_size_min 0.40
_refine_diff_density_max 2.311
_refine_diff_density_min -4.654
_refine_diff_density_rms 0.186
_refine_ls_extinction_method none
_refine_ls_goodness_of_fit_ref 1.006
_refine_ls_hydrogen_treatment constr
_refine_ls_matrix_type full
_refine_ls_number_parameters 183
_refine_ls_number_reflns 2364
_refine_ls_number_restraints 0
_refine_ls_restrained_S_all 1.006
_refine_ls_R_factor_all 0.0711
_refine_ls_R_factor_gt 0.0660
_refine_ls_shift/su_max 0.001
_refine_ls_shift/su_mean 0.000
_refine_ls_structure_factor_coef Fsqd
_refine_ls_weighting_details 'calc w=1/[\s^2^(Fo^2^)+(0.1203P)^2^+35.6405P] where P=(Fo^2^+2Fc^2^)/3'
_refine_ls_weighting_scheme calc
_refine_ls_wR_factor_gt 0.1961
_refine_ls_wR_factor_ref 0.2023
_reflns_number_gt 2156
_reflns_number_total 2364
_reflns_threshold_expression >2sigma(I)
_cod_data_source_file cg200443p_si_001.cif
_cod_data_source_block 1
_cod_depositor_comments
;
The following automatic conversions were performed:

'_exptl_absorpt_correction_type' value 'Multi-scan' changed to
'multi-scan' according to
/home/saulius/struct/CIF-dictionaries/cif_core.dic dictionary named
'cif_core.dic' version 2.4.1 from 2010-06-29.

Automatic conversion script
Id: cif_fix_values 1715 2011-07-08 13:25:40Z adriana 
;
_cod_original_cell_volume 2658.2(7)
_cod_original_sg_symbol_H-M P42/n
_cod_original_formula_sum 'C9 H9.50 Cd0.75 Na1.50 O9.25'
_cod_database_code 4500876

loop_
_symmetry_equiv_pos_as_xyz
'x, y, z'
'-y, x+1/2, z+1/2'
'y+1/2, -x, z+1/2'
'-x+1/2, -y+1/2, z'
'-x, -y, -z'
'y, -x-1/2, -z-1/2'
'-y-1/2, x, -z-1/2'
'x-1/2, y-1/2, -z'

loop_
_atom_site_label
_atom_site_type_symbol
_atom_site_fract_x
_atom_site_fract_y
_atom_site_fract_z
_atom_site_U_iso_or_equiv
_atom_site_adp_type
_atom_site_occupancy
_atom_site_symmetry_multiplicity
_atom_site_calc_flag
_atom_site_refinement_flags
Cd1 Cd 0.2500 0.7500 0.25403(5) 0.0186(3) Uani 1 2 d S
Cd2 Cd 0.7500 0.7500 -0.2500 0.0142(3) Uani 1 4 d S
Na1 Na 0.3093(2) 0.4994(2) 0.3084(2) 0.0276(7) Uani 1 1 d .
Na2 Na 0.5000 0.5000 0.5000 0.060(2) Uani 1 2 d S
O1 O 0.5754(4) 0.3474(4) 0.2070(4) 0.0315(13) Uani 1 1 d .
O2 O 0.7139(4) 0.3630(4) 0.1294(4) 0.0329(13) Uani 1 1 d .
O3 O 0.3822(5) 0.7556(4) 0.1295(4) 0.0387(15) Uani 1 1 d .
O4 O 0.3565(4) 0.6281(4) 0.2193(5) 0.0299(13) Uani 1 1 d .
O5 O 0.6375(4) 0.7388(4) -0.1246(4) 0.0259(12) Uani 1 1 d .
O6 O 0.7106(4) 0.6014(4) -0.1538(4) 0.0264(12) Uani 1 1 d .
C1 C 0.5996(5) 0.4872(5) 0.1094(5) 0.0191(14) Uani 1 1 d .
C2 C 0.5213(5) 0.5358(5) 0.1506(5) 0.0215(15) Uani 1 1 d .
H2 H 0.4896 0.5091 0.2035 0.026 Uiso 1 1 calc R
C3 C 0.4908(5) 0.6225(5) 0.1136(5) 0.0204(14) Uani 1 1 d .
C4 C 0.5378(5) 0.6622(5) 0.0333(5) 0.0197(14) Uani 1 1 d .
H4 H 0.5185 0.7217 0.0092 0.024 Uiso 1 1 calc R
C5 C 0.6132(5) 0.6128(5) -0.0103(5) 0.0170(14) Uani 1 1 d .
C6 C 0.6440(5) 0.5263(5) 0.0275(5) 0.0191(14) Uani 1 1 d .
H6 H 0.6949 0.4937 -0.0016 0.023 Uiso 1 1 calc R
C7 C 0.6307(5) 0.3930(5) 0.1516(5) 0.0215(15) Uani 1 1 d .
C8 C 0.4041(5) 0.6715(5) 0.1565(5) 0.0208(15) Uani 1 1 d .
C9 C 0.6565(5) 0.6524(5) -0.1026(5) 0.0202(15) Uani 1 1 d .
O1W O 0.3637(6) 0.5997(6) 0.4554(6) 0.0594(12) Uani 1 1 d .
H1WA H 0.3256 0.6152 0.4980 0.089 Uiso 1 1 d .
H1WB H 0.3957 0.6472 0.4408 0.089 Uiso 1 1 d .
O2W O 0.4542(6) 0.4062(6) 0.3607(6) 0.0594(12) Uani 1 1 d .
H2WA H 0.4328 0.3548 0.3407 0.089 Uiso 1 1 d .
H2WB H 0.4851 0.4315 0.3170 0.089 Uiso 1 1 d .
O3W O 0.6113(6) 0.5768(6) 0.3855(6) 0.0594(12) Uani 1 1 d .
H3WA H 0.6170 0.6356 0.3890 0.089 Uiso 1 1 d .
H3WB H 0.6394 0.5545 0.3383 0.089 Uiso 1 1 d .
O4W O 0.750(3) 0.659(3) 0.242(2) 0.0594(12) Uani 0.25 1 d P
H4WA H 0.7658 0.6047 0.2232 0.089 Uiso 0.25 1 d P
H4WB H 0.7313 0.6587 0.2979 0.089 Uiso 0.25 1 d P

loop_
_atom_site_aniso_label
_atom_site_aniso_U_11
_atom_site_aniso_U_22
_atom_site_aniso_U_33
_atom_site_aniso_U_23
_atom_site_aniso_U_13
_atom_site_aniso_U_12
Cd1 0.0113(4) 0.0213(5) 0.0231(5) 0.000 0.000 0.0037(3)
Cd2 0.0155(4) 0.0155(4) 0.0118(5) 0.000 0.000 0.000
Na1 0.0254(16) 0.0204(15) 0.0369(17) 0.0047(12) 0.0057(13) -0.0021(12)
Na2 0.052(4) 0.063(4) 0.065(4) -0.031(3) -0.027(3) 0.025(3)
O1 0.041(3) 0.017(3) 0.037(3) 0.009(2) 0.011(3) 0.003(2)
O2 0.027(3) 0.027(3) 0.044(3) 0.011(3) 0.008(3) 0.014(2)
O3 0.046(4) 0.032(3) 0.038(3) 0.016(3) 0.022(3) 0.024(3)
O4 0.022(3) 0.024(3) 0.044(3) 0.005(3) 0.018(3) 0.003(2)
O5 0.024(3) 0.026(3) 0.028(3) 0.013(2) 0.006(2) 0.005(2)
O6 0.025(3) 0.030(3) 0.024(3) 0.001(2) 0.009(2) 0.004(2)
C1 0.019(3) 0.012(3) 0.026(4) 0.005(3) 0.003(3) 0.001(3)
C2 0.020(3) 0.018(3) 0.026(4) 0.006(3) 0.008(3) -0.004(3)
C3 0.017(3) 0.021(3) 0.023(3) 0.003(3) 0.003(3) 0.002(3)
C4 0.022(4) 0.017(3) 0.021(3) 0.007(3) 0.003(3) 0.008(3)
C5 0.020(3) 0.017(3) 0.014(3) 0.003(3) 0.003(3) 0.002(3)
C6 0.013(3) 0.023(4) 0.021(3) -0.002(3) 0.007(3) 0.002(3)
C7 0.027(4) 0.014(3) 0.024(4) 0.001(3) 0.004(3) 0.004(3)
C8 0.019(3) 0.021(4) 0.022(3) 0.003(3) 0.003(3) 0.003(3)
C9 0.015(3) 0.025(4) 0.021(3) 0.005(3) 0.001(3) -0.001(3)
O1W 0.059(3) 0.061(3) 0.059(3) 0.004(2) 0.021(4) 0.004(4)
O2W 0.059(3) 0.061(3) 0.059(3) 0.004(2) 0.004(4) -0.016(4)
O3W 0.059(3) 0.061(3) 0.059(3) 0.004(2) 0.000(4) -0.002(4)
O4W 0.059(3) 0.061(3) 0.059(3) 0.004(2) -0.016(14) 0.003(17)

loop_
_atom_type_symbol
_atom_type_description
_atom_type_scat_dispersion_real
_atom_type_scat_dispersion_imag
_atom_type_scat_source
C C 0.0033 0.0016 'International Tables Vol C Tables 4.2.6.8 and 6.1.1.4'
H H 0.0000 0.0000 'International Tables Vol C Tables 4.2.6.8 and 6.1.1.4'
O O 0.0106 0.0060 'International Tables Vol C Tables 4.2.6.8 and 6.1.1.4'
Cd Cd -0.8075 1.2024 'International Tables Vol C Tables 4.2.6.8 and 6.1.1.4'
Na Na 0.0362 0.0249 'International Tables Vol C Tables 4.2.6.8 and 6.1.1.4'

loop_
_geom_angle_atom_site_label_1
_geom_angle_atom_site_label_2
_geom_angle_atom_site_label_3
_geom_angle
_geom_angle_site_symmetry_1
_geom_angle_site_symmetry_3
O4 Cd1 O4 155.9(3) . 4_565
O4 Cd1 O2 82.4(2) . 6_576
O4 Cd1 O2 115.1(2) 4_565 6_576
O4 Cd1 O2 115.1(2) . 7_656
O4 Cd1 O2 82.4(2) 4_565 7_656
O2 Cd1 O2 91.2(3) 6_576 7_656
O4 Cd1 O3 107.7(2) . 4_565
O4 Cd1 O3 53.90(18) 4_565 4_565
O2 Cd1 O3 168.91(19) 6_576 4_565
O2 Cd1 O3 88.6(2) 7_656 4_565
O4 Cd1 O3 53.90(18) . .
O4 Cd1 O3 107.7(2) 4_565 .
O2 Cd1 O3 88.6(2) 6_576 .
O2 Cd1 O3 168.91(19) 7_656 .
O3 Cd1 O3 93.7(3) 4_565 .
O4 Cd1 C8 26.7(2) . .
O4 Cd1 C8 133.6(2) 4_565 .
O2 Cd1 C8 84.2(2) 6_576 .
O2 Cd1 C8 141.7(2) 7_656 .
O3 Cd1 C8 102.7(2) 4_565 .
O3 Cd1 C8 27.3(2) . .
O4 Cd1 C8 133.6(2) . 4_565
O4 Cd1 C8 26.7(2) 4_565 4_565
O2 Cd1 C8 141.7(2) 6_576 4_565
O2 Cd1 C8 84.2(2) 7_656 4_565
O3 Cd1 C8 27.3(2) 4_565 4_565
O3 Cd1 C8 102.7(2) . 4_565
C8 Cd1 C8 121.4(3) . 4_565
O4 Cd1 Na1 152.78(15) . 4_565
O4 Cd1 Na1 36.55(14) 4_565 4_565
O2 Cd1 Na1 78.62(16) 6_576 4_565
O2 Cd1 Na1 84.81(15) 7_656 4_565
O3 Cd1 Na1 90.32(14) 4_565 4_565
O3 Cd1 Na1 106.01(15) . 4_565
C8 Cd1 Na1 130.76(16) . 4_565
C8 Cd1 Na1 63.16(15) 4_565 4_565
O4 Cd1 Na1 36.55(14) . .
O4 Cd1 Na1 152.78(15) 4_565 .
O2 Cd1 Na1 84.81(15) 6_576 .
O2 Cd1 Na1 78.62(16) 7_656 .
O3 Cd1 Na1 106.01(15) 4_565 .
O3 Cd1 Na1 90.32(14) . .
C8 Cd1 Na1 63.16(15) . .
C8 Cd1 Na1 130.76(16) 4_565 .
Na1 Cd1 Na1 156.25(10) 4_565 .
O5 Cd2 O5 123.30(16) 4_665 7_755
O5 Cd2 O5 123.30(16) 4_665 6_575
O5 Cd2 O5 84.4(3) 7_755 6_575
O5 Cd2 O5 84.4(3) 4_665 .
O5 Cd2 O5 123.30(16) 7_755 .
O5 Cd2 O5 123.30(16) 6_575 .
O5 Cd2 O6 53.73(17) 4_665 4_665
O5 Cd2 O6 157.76(18) 7_755 4_665
O5 Cd2 O6 81.84(17) 6_575 4_665
O5 Cd2 O6 78.93(19) . 4_665
O5 Cd2 O6 157.76(18) 4_665 6_575
O5 Cd2 O6 78.93(19) 7_755 6_575
O5 Cd2 O6 53.73(17) 6_575 6_575
O5 Cd2 O6 81.84(17) . 6_575
O6 Cd2 O6 106.24(11) 4_665 6_575
O5 Cd2 O6 78.93(19) 4_665 .
O5 Cd2 O6 81.84(17) 7_755 .
O5 Cd2 O6 157.76(18) 6_575 .
O5 Cd2 O6 53.73(17) . .
O6 Cd2 O6 116.2(2) 4_665 .
O6 Cd2 O6 106.24(11) 6_575 .
O5 Cd2 O6 81.84(17) 4_665 7_755
O5 Cd2 O6 53.73(17) 7_755 7_755
O5 Cd2 O6 78.93(19) 6_575 7_755
O5 Cd2 O6 157.76(18) . 7_755
O6 Cd2 O6 106.24(11) 4_665 7_755
O6 Cd2 O6 116.2(2) 6_575 7_755
O6 Cd2 O6 106.24(12) . 7_755
O5 Cd2 Na1 112.19(14) 4_665 5_665
O5 Cd2 Na1 38.47(13) 7_755 5_665
O5 Cd2 Na1 117.07(14) 6_575 5_665
O5 Cd2 Na1 87.15(14) . 5_665
O6 Cd2 Na1 160.81(13) 4_665 5_665
O6 Cd2 Na1 84.51(13) 6_575 5_665
O6 Cd2 Na1 44.73(13) . 5_665
O6 Cd2 Na1 82.05(13) 7_755 5_665
O5 Cd2 Na1 87.15(14) 4_665 8_665
O5 Cd2 Na1 117.07(14) 7_755 8_665
O5 Cd2 Na1 38.47(13) 6_575 8_665
O5 Cd2 Na1 112.19(14) . 8_665
O6 Cd2 Na1 44.73(13) 4_665 8_665
O6 Cd2 Na1 82.05(12) 6_575 8_665
O6 Cd2 Na1 160.81(13) . 8_665
O6 Cd2 Na1 84.51(13) 7_755 8_665
Na1 Cd2 Na1 154.43(10) 5_665 8_665
O5 Cd2 Na1 38.47(13) 4_665 3_564
O5 Cd2 Na1 87.15(14) 7_755 3_564
O5 Cd2 Na1 112.19(14) 6_575 3_564
O5 Cd2 Na1 117.07(14) . 3_564
O6 Cd2 Na1 82.05(13) 4_665 3_564
O6 Cd2 Na1 160.81(13) 6_575 3_564
O6 Cd2 Na1 84.51(13) . 3_564
O6 Cd2 Na1 44.73(13) 7_755 3_564
Na1 Cd2 Na1 92.81(2) 5_665 3_564
Na1 Cd2 Na1 92.81(2) 8_665 3_564
O5 Cd2 Na1 117.07(14) 4_665 2_654
O5 Cd2 Na1 112.19(14) 7_755 2_654
O5 Cd2 Na1 87.15(14) 6_575 2_654
O5 Cd2 Na1 38.47(13) . 2_654
O6 Cd2 Na1 84.51(13) 4_665 2_654
O6 Cd2 Na1 44.73(13) 6_575 2_654
O6 Cd2 Na1 82.05(13) . 2_654
O6 Cd2 Na1 160.81(13) 7_755 2_654
Na1 Cd2 Na1 92.81(2) 5_665 2_654
Na1 Cd2 Na1 92.81(2) 8_665 2_654
Na1 Cd2 Na1 154.43(10) 3_564 2_654
O4 Na1 O5 168.6(3) . 3_465
O4 Na1 O1 82.5(2) . 7_656
O5 Na1 O1 90.8(2) 3_465 7_656
O4 Na1 O2W 109.4(3) . .
O5 Na1 O2W 78.5(2) 3_465 .
O1 Na1 O2W 166.4(3) 7_656 .
O4 Na1 O6 90.5(2) . 5_665
O5 Na1 O6 80.9(2) 3_465 5_665
O1 Na1 O6 93.9(2) 7_656 5_665
O2W Na1 O6 92.6(2) . 5_665
O4 Na1 O1W 85.3(3) . .
O5 Na1 O1W 104.5(2) 3_465 .
O1 Na1 O1W 95.6(2) 7_656 .
O2W Na1 O1W 79.4(3) . .
O6 Na1 O1W 169.1(2) 5_665 .
O4 Na1 Cd2 133.9(2) . 5_665
O5 Na1 Cd2 38.66(13) 3_465 5_665
O1 Na1 Cd2 101.01(16) 7_656 5_665
O2W Na1 Cd2 75.78(19) . 5_665
O6 Na1 Cd2 43.54(13) 5_665 5_665
O1W Na1 Cd2 138.9(2) . 5_665
O4 Na1 Cd1 37.13(14) . .
O5 Na1 Cd1 139.81(17) 3_465 .
O1 Na1 Cd1 50.63(15) 7_656 .
O2W Na1 Cd1 137.2(2) . .
O6 Na1 Cd1 108.85(15) 5_665 .
O1W Na1 Cd1 73.35(19) . .
Cd2 Na1 Cd1 143.81(9) 5_665 .
O4 Na1 Na2 100.24(19) . .
O5 Na1 Na2 91.04(17) 3_465 .
O1 Na1 Na2 134.00(17) 7_656 .
O2W Na1 Na2 39.4(2) . .
O6 Na1 Na2 131.73(16) 5_665 .
O1W Na1 Na2 39.98(19) . .
Cd2 Na1 Na2 108.56(7) 5_665 .
Cd1 Na1 Na2 107.61(8) . .
O4 Na1 H2WA 119.8 . .
O5 Na1 H2WA 65.9 3_465 .
O1 Na1 H2WA 156.2 7_656 .
O2W Na1 H2WA 17.8 . .
O6 Na1 H2WA 78.4 5_665 .
O1W Na1 H2WA 94.9 . .
Cd2 Na1 H2WA 58.0 5_665 .
Cd1 Na1 H2WA 153.2 . .
Na2 Na1 H2WA 55.3 . .
O4 Na1 H2WB 92.2 . .
O5 Na1 H2WB 94.6 3_465 .
O1 Na1 H2WB 174.6 7_656 .
O2W Na1 H2WB 18.3 . .
O6 Na1 H2WB 86.7 5_665 .
O1W Na1 H2WB 83.4 . .
Cd2 Na1 H2WB 83.1 5_665 .
Cd1 Na1 H2WB 124.2 . .
Na2 Na1 H2WB 46.4 . .
H2WA Na1 H2WB 29.1 . .
O2W Na2 O2W 180.000(1) 5_666 .
O2W Na2 O1W 84.2(3) 5_666 5_666
O2W Na2 O1W 95.8(3) . 5_666
O2W Na2 O1W 95.8(3) 5_666 .
O2W Na2 O1W 84.2(3) . .
O1W Na2 O1W 180.000(1) 5_666 .
O2W Na2 O3W 96.6(3) 5_666 .
O2W Na2 O3W 83.4(3) . .
O1W Na2 O3W 85.5(3) 5_666 .
O1W Na2 O3W 94.5(3) . .
O2W Na2 O3W 83.4(3) 5_666 5_666
O2W Na2 O3W 96.6(3) . 5_666
O1W Na2 O3W 94.5(3) 5_666 5_666
O1W Na2 O3W 85.5(3) . 5_666
O3W Na2 O3W 180.0(3) . 5_666
O2W Na2 Na1 138.8(2) 5_666 .
O2W Na2 Na1 41.2(2) . .
O1W Na2 Na1 136.9(2) 5_666 .
O1W Na2 Na1 43.1(2) . .
O3W Na2 Na1 89.42(19) . .
O3W Na2 Na1 90.58(19) 5_666 .
O2W Na2 Na1 41.2(2) 5_666 5_666
O2W Na2 Na1 138.8(2) . 5_666
O1W Na2 Na1 43.1(2) 5_666 5_666
O1W Na2 Na1 136.9(2) . 5_666
O3W Na2 Na1 90.58(19) . 5_666
O3W Na2 Na1 89.42(19) 5_666 5_666
Na1 Na2 Na1 180.0 . 5_666
O2W Na2 H1WB 88.5 5_666 .
O2W Na2 H1WB 91.5 . .
O1W Na2 H1WB 161.9 5_666 .
O1W Na2 H1WB 18.1 . .
O3W Na2 H1WB 79.0 . .
O3W Na2 H1WB 101.0 5_666 .
Na1 Na2 H1WB 52.7 . .
Na1 Na2 H1WB 127.3 5_666 .
C7 O1 Na1 131.6(5) . 6_566
C7 O2 Cd1 104.6(5) . 6_566
C8 O3 Cd1 86.8(4) . .
C8 O4 Na1 155.9(5) . .
C8 O4 Cd1 97.5(4) . .
Na1 O4 Cd1 106.3(2) . .
C9 O5 Na1 131.7(5) . 2_654
C9 O5 Cd2 95.8(4) . .
Na1 O5 Cd2 102.9(2) 2_654 .
C9 O6 Cd2 88.0(4) . .
C9 O6 Na1 135.6(5) . 5_665
Cd2 O6 Na1 91.73(18) . 5_665
C6 C1 C2 119.0(6) . .
C6 C1 C7 121.8(6) . .
C2 C1 C7 119.1(6) . .
C3 C2 C1 120.6(6) . .
C3 C2 H2 119.7 . .
C1 C2 H2 119.7 . .
C2 C3 C4 119.7(6) . .
C2 C3 C8 119.7(6) . .
C4 C3 C8 120.5(6) . .
C5 C4 C3 120.0(6) . .
C5 C4 H4 120.0 . .
C3 C4 H4 120.0 . .
C6 C5 C4 120.0(6) . .
C6 C5 C9 120.8(6) . .
C4 C5 C9 119.1(6) . .
C5 C6 C1 120.5(6) . .
C5 C6 H6 119.7 . .
C1 C6 H6 119.7 . .
O1 C7 O2 122.7(7) . .
O1 C7 C1 120.1(6) . .
O2 C7 C1 117.2(6) . .
O4 C8 O3 121.7(7) . .
O4 C8 C3 118.7(6) . .
O3 C8 C3 119.6(6) . .
O4 C8 Cd1 55.8(4) . .
O3 C8 Cd1 65.9(4) . .
C3 C8 Cd1 173.5(5) . .
O6 C9 O5 121.7(6) . .
O6 C9 C5 120.6(6) . .
O5 C9 C5 117.6(6) . .
Na2 O1W Na1 96.9(3) . .
Na2 O1W H1WA 118.1 . .
Na1 O1W H1WA 121.3 . .
Na2 O1W H1WB 95.7 . .
Na1 O1W H1WB 113.6 . .
H1WA O1W H1WB 108.3 . .
Na2 O2W Na1 99.4(3) . .
Na2 O2W H2WA 146.6 . .
Na1 O2W H2WA 93.6 . .
Na2 O2W H2WB 102.6 . .
Na1 O2W H2WB 89.2 . .
H2WA O2W H2WB 108.3 . .
Na2 O3W H3WA 117.0 . .
Na2 O3W H3WB 130.3 . .
H3WA O3W H3WB 112.1 . .
O4W O4W O4W 89.1(5) 7_756 6_576
O4W O4W H4WA 120.0 7_756 .
O4W O4W H4WA 149.6 6_576 .
O4W O4W H4WB 96.1 7_756 .
O4W O4W H4WB 69.7 6_576 .
H4WA O4W H4WB 112.3 . .

loop_
_geom_bond_atom_site_label_1
_geom_bond_atom_site_label_2
_geom_bond_distance
_geom_bond_site_symmetry_2
Cd1 O4 2.297(5) .
Cd1 O4 2.297(5) 4_565
Cd1 O2 2.303(5) 6_576
Cd1 O2 2.303(5) 7_656
Cd1 O3 2.515(6) 4_565
Cd1 O3 2.515(6) .
Cd1 C8 2.752(7) .
Cd1 C8 2.752(7) 4_565
Cd1 Na1 3.651(3) 4_565
Cd1 Na1 3.651(3) .
Cd2 O5 2.336(5) 4_665
Cd2 O5 2.336(5) 7_755
Cd2 O5 2.336(5) 6_575
Cd2 O5 2.336(5) .
Cd2 O6 2.513(5) 4_665
Cd2 O6 2.513(5) 6_575
Cd2 O6 2.513(5) .
Cd2 O6 2.513(5) 7_755
Cd2 Na1 3.646(3) 5_665
Cd2 Na1 3.646(3) 8_665
Cd2 Na1 3.646(3) 3_564
Cd2 Na1 3.646(3) 2_654
Na1 O4 2.265(6) .
Na1 O5 2.327(6) 3_465
Na1 O1 2.426(6) 7_656
Na1 O2W 2.497(9) .
Na1 O6 2.567(6) 5_665
Na1 O1W 2.574(9) .
Na1 Cd2 3.646(3) 5_665
Na1 Na2 3.742(3) .
Na1 H2WA 2.6759 .
Na1 H2WB 2.6171 .
Na2 O2W 2.408(8) 5_666
Na2 O2W 2.408(8) .
Na2 O1W 2.422(8) 5_666
Na2 O1W 2.422(8) .
Na2 O3W 2.454(8) .
Na2 O3W 2.454(8) 5_666
Na2 Na1 3.742(3) 5_666
Na2 H1WB 2.6330 .
O1 C7 1.254(9) .
O1 Na1 2.426(6) 6_566
O2 C7 1.265(9) .
O2 Cd1 2.303(5) 6_566
O3 C8 1.262(9) .
O4 C8 1.245(9) .
O5 C9 1.265(9) .
O5 Na1 2.327(6) 2_654
O6 C9 1.250(9) .
O6 Na1 2.567(6) 5_665
C1 C6 1.398(10) .
C1 C2 1.399(10) .
C1 C7 1.495(9) .
C2 C3 1.373(10) .
C2 H2 0.9300 .
C3 C4 1.399(10) .
C3 C8 1.503(10) .
C4 C5 1.389(10) .
C4 H4 0.9300 .
C5 C6 1.376(10) .
C5 C9 1.513(9) .
C6 H6 0.9300 .
O1W H1WA 0.8201 .
O1W H1WB 0.8200 .
O2W H2WA 0.8204 .
O2W H2WB 0.8198 .
O3W H3WA 0.8204 .
O3W H3WB 0.8201 .
O4W O4W 1.81(5) 7_756
O4W O4W 1.81(5) 6_576
O4W H4WA 0.8198 .
O4W H4WB 0.8201 .

loop_
_geom_hbond_atom_site_label_D
_geom_hbond_atom_site_label_H
_geom_hbond_atom_site_label_A
_geom_hbond_distance_DH
_geom_hbond_distance_HA
_geom_hbond_distance_DA
_geom_hbond_angle_DHA
_geom_hbond_site_symmetry_A
O1W H1WA O3 0.82 2.06 2.846(9) 160.3 3_465
O1W H1WB O2 0.82 2.20 2.839(10) 134.4 6_576
O2W H2WA O6 0.82 2.06 2.828(9) 156.4 2_645
O2W H2WB O1 0.82 2.29 2.829(10) 123.8 .
O3W H3WA O4W 0.82 2.47 3.04(4) 128.0 6_576
O3W H3WB O4W 0.82 2.50 2.99(4) 119.9 .
O4W H4WA O3W 0.82 2.65 3.04(4) 111.1 7_756
O4W H4WB O3W 0.82 2.35 2.99(4) 135.7 .
